data_7047049
loop_
_publ_author_name
'Harinath, Adimulam'
'Bhattacharjee, Jayeeta'
'Nayek, Hari Pada'
'Panda, Tarun K.'

_publ_section_title
;
 Alkali metal complexes as efficient catalysts for hydroboration and
 cyanosilylation of carbonyl compounds.
;
_journal_issue 36
_journal_name_full 'Dalton transactions (Cambridge, England : 2003)'
_journal_page_first 12613
_journal_page_last 12622
_journal_paper_doi 10.1039/c8dt02032a
_journal_volume 47
_journal_year 2018
_chemical_formula_moiety 'C38 H54 Li2 N4 O2'
_chemical_formula_sum 'C38 H54 Li2 N4 O2'
_chemical_formula_weight 612.73
_space_group_crystal_system monoclinic
_space_group_IT_number 14
_space_group_name_Hall '-P 2ybc'
_space_group_name_H-M_alt 'P 1 21/c 1'
_symmetry_space_group_name_Hall '-P 2ybc'
_symmetry_space_group_name_H-M 'P 1 21/c 1'
_atom_sites_solution_hydrogens mixed
_audit_creation_method SHELXL-2014/7
_audit_update_record
;
2018-07-04 deposited with the CCDC.
2018-07-16 downloaded from the CCDC.
;
_cell_angle_alpha 90
_cell_angle_beta 105.612(3)
_cell_angle_gamma 90
_cell_formula_units_Z 2
_cell_length_a 11.4708(4)
_cell_length_b 10.5272(3)
_cell_length_c 14.4429(4)
_cell_measurement_reflns_used 3907
_cell_measurement_temperature 150(2)
_cell_measurement_theta_max 70.4834
_cell_measurement_theta_min 3.1747
_cell_volume 1679.71(9)
_computing_cell_refinement
'CrysAlisPro, Agilent Technologies,Version 1.171.35.19 (release 27-10-2011CrysAlis171 .NET)(compiled Oct 27'
_computing_data_collection
'CrysAlisPro, Agilent Technologies,Version 1.171.35.19 (release 27-10-2011CrysAlis171 .NET)(compiled Oct 27'
_computing_data_reduction
'CrysAlisPro, Agilent Technologies,Version 1.171.35.19 (release 27-10-2011CrysAlis171 .NET)(compiled Oct 27'
_computing_molecular_graphics 'ORTEP III & Olex 2.1'
_computing_publication_material WinGX
_computing_structure_refinement 'SHELXL-2014/7 (Sheldrick, 2014)'
_computing_structure_solution 'SHELXL-2014/7 (Sheldrick, 2014)'
_diffrn_ambient_temperature 150(2)
_diffrn_measured_fraction_theta_full 0.995
_diffrn_measured_fraction_theta_max 0.980
_diffrn_measurement_device_type 'SuperNova, Dual, Cu at zero, Eos'
_diffrn_radiation_type CuK\a
_diffrn_radiation_wavelength 1.54184
_diffrn_reflns_av_R_equivalents 0.0220
_diffrn_reflns_av_unetI/netI 0.0261
_diffrn_reflns_Laue_measured_fraction_full 0.995
_diffrn_reflns_Laue_measured_fraction_max 0.980
_diffrn_reflns_limit_h_max 13
_diffrn_reflns_limit_h_min -13
_diffrn_reflns_limit_k_max 9
_diffrn_reflns_limit_k_min -12
_diffrn_reflns_limit_l_max 13
_diffrn_reflns_limit_l_min -17
_diffrn_reflns_number 6112
_diffrn_reflns_point_group_measured_fraction_full 0.995
_diffrn_reflns_point_group_measured_fraction_max 0.980
_diffrn_reflns_theta_full 67.684
_diffrn_reflns_theta_max 70.593
_diffrn_reflns_theta_min 4.001
_diffrn_source 'SuperNova (Cu) X-ray Source'
_exptl_absorpt_coefficient_mu 0.567
_exptl_absorpt_correction_T_max 1.00000
_exptl_absorpt_correction_T_min 0.68112
_exptl_absorpt_correction_type multi-scan
_exptl_crystal_colour colorless
_exptl_crystal_density_diffrn 1.211
_exptl_crystal_description block
_exptl_crystal_F_000 664
_exptl_crystal_size_max 0.26
_exptl_crystal_size_mid 0.22
_exptl_crystal_size_min 0.19
_refine_diff_density_max 0.267
_refine_diff_density_min -0.305
_refine_diff_density_rms 0.050
_refine_ls_extinction_method none
_refine_ls_goodness_of_fit_ref 1.123
_refine_ls_hydrogen_treatment mixed
_refine_ls_matrix_type full
_refine_ls_number_parameters 216
_refine_ls_number_reflns 3151
_refine_ls_number_restraints 0
_refine_ls_restrained_S_all 1.123
_refine_ls_R_factor_all 0.0511
_refine_ls_R_factor_gt 0.0475
_refine_ls_shift/su_max 0.000
_refine_ls_shift/su_mean 0.000
_refine_ls_structure_factor_coef Fsqd
_refine_ls_weighting_details 'w=1/[\s^2^(Fo^2^)+(0.0620P)^2^+0.9070P] where P=(Fo^2^+2Fc^2^)/3'
_refine_ls_weighting_scheme calc
_refine_ls_wR_factor_gt 0.1388
_refine_ls_wR_factor_ref 0.1413
_reflns_Friedel_coverage 0.000
_reflns_number_gt 2848
_reflns_number_total 3151
_reflns_threshold_expression 'I > 2\s(I)'
_cod_data_source_file c8dt02032a2.cif
_cod_data_source_block exp_1
_cod_depositor_comments 'Adding full bibliography for 7047048--7047050.cif.'
_cod_database_code 7047049
_shelx_shelxl_version_number 2014/7
_shelx_space_group_comment
;
The symmetry employed for this shelxl refinement is uniquely defined
by the following loop, which should always be used as a source of
symmetry information in preference to the above space-group names.
They are only intended as comments.
;

loop_
_space_group_symop_operation_xyz
'x, y, z'
'-x, y+1/2, -z+1/2'
'-x, -y, -z'
'x, -y-1/2, z-1/2'

loop_
_atom_site_label
_atom_site_type_symbol
_atom_site_fract_x
_atom_site_fract_y
_atom_site_fract_z
_atom_site_U_iso_or_equiv
_atom_site_adp_type
_atom_site_occupancy
_atom_site_site_symmetry_order
_atom_site_calc_flag
_atom_site_refinement_flags_posn
_atom_site_refinement_flags_adp
C1 C 0.0856(2) 0.3282(2) 0.28699(15) 0.0423(5) Uani 1 1 d . .
H1A H 0.1104 0.2932 0.3514 0.051 Uiso 1 1 calc R U
H1B H 0.1163 0.2746 0.2442 0.051 Uiso 1 1 calc R U
C4 C -0.07292(17) 0.4685(2) 0.20067(14) 0.0382(4) Uani 1 1 d . .
H4A H -0.1207 0.4574 0.1347 0.046 Uiso 1 1 calc R U
H4B H -0.1158 0.5256 0.2327 0.046 Uiso 1 1 calc R U
C2 C -0.0519(2) 0.3415(2) 0.25198(16) 0.0458(5) Uani 1 1 d . .
H2A H -0.0867 0.2730 0.2084 0.055 Uiso 1 1 calc R U
H2B H -0.0876 0.3406 0.3057 0.055 Uiso 1 1 calc R U
C3 C 0.12860(18) 0.4630(2) 0.28527(13) 0.0390(5) Uani 1 1 d . .
H3A H 0.1271 0.5072 0.3439 0.047 Uiso 1 1 calc R U
H3B H 0.2104 0.4652 0.2783 0.047 Uiso 1 1 calc R U
Li1 Li 0.0717(3) 0.5444(3) 0.0776(2) 0.0286(6) Uani 1 1 d . .
N1 N 0.07279(12) 0.36112(13) 0.01357(10) 0.0260(3) Uani 1 1 d . .
C14 C -0.48298(15) 0.11817(16) -0.12755(13) 0.0294(4) Uani 1 1 d . .
H14 H -0.5014 0.0274 -0.1368 0.035 Uiso 1 1 calc R U
C9 C -0.37299(15) 0.33042(16) -0.00359(12) 0.0279(4) Uani 1 1 d . .
H9A H -0.3399 0.2864 0.0568 0.033 Uiso 1 1 calc R U
H9B H -0.3545 0.4201 0.0067 0.033 Uiso 1 1 calc R U
C5 C 0.19410(15) 0.33816(17) 0.04140(12) 0.0294(4) Uani 1 1 d . .
C10 C -0.36907(15) 0.34780(17) -0.17527(12) 0.0289(4) Uani 1 1 d . .
H10A H -0.3502 0.4376 -0.1676 0.035 Uiso 1 1 calc R U
H10B H -0.3338 0.3147 -0.2243 0.035 Uiso 1 1 calc R U
C11 C -0.34521(15) 0.13620(16) -0.09443(13) 0.0282(4) Uani 1 1 d . .
H11A H -0.3088 0.1014 -0.1423 0.034 Uiso 1 1 calc R U
H11B H -0.3125 0.0909 -0.0346 0.034 Uiso 1 1 calc R U
C6 C 0.22056(15) 0.21323(17) 0.06962(12) 0.0300(4) Uani 1 1 d . .
H6 H 0.2969 0.1768 0.0913 0.036 Uiso 1 1 calc R U
C7 C -0.10778(15) 0.22537(16) -0.00610(12) 0.0253(4) Uani 1 1 d . .
C12 C -0.51081(15) 0.31209(17) -0.03582(13) 0.0316(4) Uani 1 1 d . .
H12 H -0.5468 0.3457 0.0135 0.038 Uiso 1 1 calc R U
C15 C -0.53990(16) 0.17021(17) -0.05079(13) 0.0313(4) Uani 1 1 d . .
H15A H -0.5081 0.1248 0.0092 0.038 Uiso 1 1 calc R U
H15B H -0.6269 0.1580 -0.0710 0.038 Uiso 1 1 calc R U
C3BA C 0.02068(14) 0.24578(15) 0.02425(11) 0.0248(4) Uani 1 1 d . .
C16 C -0.56305(15) 0.38208(18) -0.13047(15) 0.0364(4) Uani 1 1 d . .
H16A H -0.5460 0.4722 -0.1216 0.044 Uiso 1 1 calc R U
H16B H -0.6502 0.3709 -0.1508 0.044 Uiso 1 1 calc R U
C13 C -0.50693(16) 0.33005(17) -0.20748(13) 0.0328(4) Uani 1 1 d . .
H13 H -0.5403 0.3755 -0.2680 0.039 Uiso 1 1 calc R U
C17 C -0.53553(16) 0.18800(18) -0.22222(13) 0.0333(4) Uani 1 1 d . .
H17A H -0.6225 0.1754 -0.2432 0.040 Uiso 1 1 calc R U
H17B H -0.5006 0.1546 -0.2714 0.040 Uiso 1 1 calc R U
O5 O 0.04483(11) 0.51958(12) 0.20332(8) 0.0321(3) Uani 1 1 d . .
N7 N -0.18375(12) 0.30959(13) -0.05071(10) 0.0251(3) Uani 1 1 d . .
C8 C -0.31408(14) 0.27869(15) -0.07979(12) 0.0244(4) Uani 1 1 d . .
C18 C 0.10900(15) 0.15320(16) 0.05884(12) 0.0290(4) Uani 1 1 d . .
H18 H 0.0961 0.0687 0.0720 0.035 Uiso 1 1 calc R U
H7 H -0.1311(17) 0.1407(19) 0.0099(14) 0.030(5) Uiso 1 1 d . .
H5 H 0.2502(18) 0.405(2) 0.0406(14) 0.032(5) Uiso 1 1 d . .

loop_
_atom_site_aniso_label
_atom_site_aniso_U_11
_atom_site_aniso_U_22
_atom_site_aniso_U_33
_atom_site_aniso_U_23
_atom_site_aniso_U_13
_atom_site_aniso_U_12
C1 0.0517(12) 0.0392(11) 0.0362(10) 0.0080(8) 0.0124(9) 0.0059(9)
C4 0.0333(10) 0.0433(11) 0.0399(10) 0.0053(8) 0.0132(8) 0.0009(8)
C2 0.0486(12) 0.0450(12) 0.0464(12) 0.0088(9) 0.0171(9) -0.0060(9)
C3 0.0383(10) 0.0444(11) 0.0318(9) 0.0034(8) 0.0050(8) 0.0026(8)
Li1 0.0272(14) 0.0281(14) 0.0298(14) 0.0016(12) 0.0064(11) 0.0014(11)
N1 0.0220(7) 0.0258(7) 0.0297(7) -0.0005(6) 0.0060(5) 0.0013(5)
C14 0.0293(9) 0.0230(8) 0.0365(9) -0.0023(7) 0.0100(7) -0.0041(7)
C9 0.0249(8) 0.0277(8) 0.0315(9) -0.0039(7) 0.0085(7) -0.0018(6)
C5 0.0231(8) 0.0312(9) 0.0332(9) -0.0030(7) 0.0062(7) -0.0002(7)
C10 0.0258(9) 0.0287(9) 0.0305(9) 0.0028(7) 0.0046(7) -0.0033(7)
C11 0.0270(9) 0.0234(8) 0.0351(9) -0.0013(7) 0.0096(7) 0.0000(6)
C6 0.0233(8) 0.0342(9) 0.0298(9) -0.0013(7) 0.0025(6) 0.0067(7)
C7 0.0260(8) 0.0251(8) 0.0257(8) 0.0002(6) 0.0084(6) 0.0010(6)
C12 0.0240(9) 0.0319(9) 0.0415(10) -0.0078(8) 0.0133(7) -0.0028(7)
C15 0.0257(8) 0.0319(9) 0.0373(9) 0.0005(7) 0.0103(7) -0.0050(7)
C3BA 0.0253(8) 0.0245(8) 0.0246(8) 0.0000(6) 0.0070(6) 0.0022(6)
C16 0.0213(8) 0.0276(9) 0.0576(12) 0.0006(8) 0.0062(8) 0.0004(7)
C13 0.0270(9) 0.0332(9) 0.0330(9) 0.0074(7) -0.0007(7) -0.0049(7)
C17 0.0288(9) 0.0364(10) 0.0322(9) -0.0038(8) 0.0037(7) -0.0092(7)
O5 0.0324(7) 0.0320(7) 0.0313(6) 0.0041(5) 0.0078(5) 0.0004(5)
N7 0.0216(7) 0.0260(7) 0.0282(7) -0.0011(6) 0.0075(5) 0.0001(5)
C8 0.0208(8) 0.0230(8) 0.0293(8) -0.0002(6) 0.0065(6) -0.0003(6)
C18 0.0298(9) 0.0254(8) 0.0300(8) 0.0020(7) 0.0050(7) 0.0042(7)

loop_
_atom_type_symbol
_atom_type_description
_atom_type_scat_dispersion_real
_atom_type_scat_dispersion_imag
_atom_type_scat_source
C C 0.0181 0.0091 'International Tables Vol C Tables 4.2.6.8 and 6.1.1.4'
H H 0.0000 0.0000 'International Tables Vol C Tables 4.2.6.8 and 6.1.1.4'
Li Li 0.0008 0.0003 'International Tables Vol C Tables 4.2.6.8 and 6.1.1.4'
N N 0.0311 0.0180 'International Tables Vol C Tables 4.2.6.8 and 6.1.1.4'
O O 0.0492 0.0322 'International Tables Vol C Tables 4.2.6.8 and 6.1.1.4'

loop_
_geom_angle_atom_site_label_1
_geom_angle_atom_site_label_2
_geom_angle_atom_site_label_3
_geom_angle
_geom_angle_site_symmetry_1
_geom_angle_site_symmetry_3
C3 C1 C2 102.82(16) . .
C3 C1 H1A 111.2 . .
C2 C1 H1A 111.2 . .
C3 C1 H1B 111.2 . .
C2 C1 H1B 111.2 . .
H1A C1 H1B 109.1 . .
O5 C4 C2 106.91(15) . .
O5 C4 H4A 110.3 . .
C2 C4 H4A 110.3 . .
O5 C4 H4B 110.3 . .
C2 C4 H4B 110.3 . .
H4A C4 H4B 108.6 . .
C4 C2 C1 104.87(16) . .
C4 C2 H2A 110.8 . .
C1 C2 H2A 110.8 . .
C4 C2 H2B 110.8 . .
C1 C2 H2B 110.8 . .
H2A C2 H2B 108.8 . .
O5 C3 C1 104.78(15) . .
O5 C3 H3A 110.8 . .
C1 C3 H3A 110.8 . .
O5 C3 H3B 110.8 . .
C1 C3 H3B 110.8 . .
H3A C3 H3B 108.9 . .
O5 Li1 N1 110.96(14) . 3_565
O5 Li1 N7 121.97(15) . 3_565
N1 Li1 N7 87.47(12) 3_565 3_565
O5 Li1 N1 107.70(14) . .
N1 Li1 N1 104.77(13) 3_565 .
N7 Li1 N1 120.24(14) 3_565 .
O5 Li1 Li1 122.77(19) . 3_565
N1 Li1 Li1 53.58(11) 3_565 3_565
N7 Li1 Li1 112.55(18) 3_565 3_565
N1 Li1 Li1 51.19(11) . 3_565
O5 Li1 C3BA 118.74(13) . 3_565
N1 Li1 C3BA 29.99(7) 3_565 3_565
N7 Li1 C3BA 58.21(8) 3_565 3_565
N1 Li1 C3BA 123.21(13) . 3_565
Li1 Li1 C3BA 75.99(13) 3_565 3_565
O5 Li1 C7 123.78(14) . 3_565
N1 Li1 C7 60.43(9) 3_565 3_565
N7 Li1 C7 27.54(6) 3_565 3_565
N1 Li1 C7 128.49(13) . 3_565
Li1 Li1 C7 96.91(15) 3_565 3_565
C3BA Li1 C7 30.75(6) 3_565 3_565
C5 N1 C3BA 104.46(14) . .
C5 N1 Li1 148.37(14) . 3_565
C3BA N1 Li1 101.36(13) . 3_565
C5 N1 Li1 99.01(13) . .
C3BA N1 Li1 133.75(13) . .
Li1 N1 Li1 75.23(13) 3_565 .
C17 C14 C15 109.50(15) . .
C17 C14 C11 110.18(14) . .
C15 C14 C11 109.52(14) . .
C17 C14 H14 109.2 . .
C15 C14 H14 109.2 . .
C11 C14 H14 109.2 . .
C12 C9 C8 110.71(13) . .
C12 C9 H9A 109.5 . .
C8 C9 H9A 109.5 . .
C12 C9 H9B 109.5 . .
C8 C9 H9B 109.5 . .
H9A C9 H9B 108.1 . .
N1 C5 C6 112.37(16) . .
N1 C5 H5 120.4(12) . .
C6 C5 H5 127.3(12) . .
C13 C10 C8 110.79(14) . .
C13 C10 H10A 109.5 . .
C8 C10 H10A 109.5 . .
C13 C10 H10B 109.5 . .
C8 C10 H10B 109.5 . .
H10A C10 H10B 108.1 . .
C14 C11 C8 110.11(13) . .
C14 C11 H11A 109.6 . .
C8 C11 H11A 109.6 . .
C14 C11 H11B 109.6 . .
C8 C11 H11B 109.6 . .
H11A C11 H11B 108.2 . .
C5 C6 C18 105.94(15) . .
C5 C6 H6 127.0 . .
C18 C6 H6 127.0 . .
N7 C7 C3BA 123.39(15) . .
N7 C7 Li1 49.13(10) . 3_565
C3BA C7 Li1 74.52(11) . 3_565
N7 C7 H7 123.7(11) . .
C3BA C7 H7 112.9(11) . .
Li1 C7 H7 170.7(12) 3_565 .
C16 C12 C15 109.02(15) . .
C16 C12 C9 109.56(14) . .
C15 C12 C9 109.42(14) . .
C16 C12 H12 109.6 . .
C15 C12 H12 109.6 . .
C9 C12 H12 109.6 . .
C14 C15 C12 109.37(14) . .
C14 C15 H15A 109.8 . .
C12 C15 H15A 109.8 . .
C14 C15 H15B 109.8 . .
C12 C15 H15B 109.8 . .
H15A C15 H15B 108.2 . .
N1 C3BA C18 111.06(14) . .
N1 C3BA C7 122.50(14) . .
C18 C3BA C7 126.18(15) . .
N1 C3BA Li1 48.65(10) . 3_565
C18 C3BA Li1 154.61(14) . 3_565
C7 C3BA Li1 74.74(11) . 3_565
C12 C16 C13 109.76(14) . .
C12 C16 H16A 109.7 . .
C13 C16 H16A 109.7 . .
C12 C16 H16B 109.7 . .
C13 C16 H16B 109.7 . .
H16A C16 H16B 108.2 . .
C16 C13 C17 109.52(15) . .
C16 C13 C10 109.70(14) . .
C17 C13 C10 108.98(15) . .
C16 C13 H13 109.5 . .
C17 C13 H13 109.5 . .
C10 C13 H13 109.5 . .
C14 C17 C13 109.09(14) . .
C14 C17 H17A 109.9 . .
C13 C17 H17A 109.9 . .
C14 C17 H17B 109.9 . .
C13 C17 H17B 109.9 . .
H17A C17 H17B 108.3 . .
C3 O5 C4 106.29(14) . .
C3 O5 Li1 125.94(14) . .
C4 O5 Li1 114.10(13) . .
C7 N7 C8 119.19(14) . .
C7 N7 Li1 103.33(13) . 3_565
C8 N7 Li1 136.89(13) . 3_565
N7 C8 C10 106.90(13) . .
N7 C8 C9 108.95(13) . .
C10 C8 C9 108.74(13) . .
N7 C8 C11 115.62(13) . .
C10 C8 C11 108.25(13) . .
C9 C8 C11 108.20(13) . .
C3BA C18 C6 106.17(15) . .
C3BA C18 H18 126.9 . .
C6 C18 H18 126.9 . .

loop_
_geom_bond_atom_site_label_1
_geom_bond_atom_site_label_2
_geom_bond_distance
_geom_bond_site_symmetry_2
C1 C3 1.504(3) .
C1 C2 1.528(3) .
C1 H1A 0.9700 .
C1 H1B 0.9700 .
C4 O5 1.445(2) .
C4 C2 1.515(3) .
C4 H4A 0.9700 .
C4 H4B 0.9700 .
C2 H2A 0.9700 .
C2 H2B 0.9700 .
C3 O5 1.438(2) .
C3 H3A 0.9700 .
C3 H3B 0.9700 .
Li1 O5 1.940(3) .
Li1 N1 2.073(3) 3_565
Li1 N7 2.106(3) 3_565
Li1 N1 2.141(3) .
Li1 Li1 2.572(6) 3_565
Li1 C3BA 2.707(3) 3_565
Li1 C7 2.710(3) 3_565
N1 C5 1.362(2) .
N1 C3BA 1.380(2) .
N1 Li1 2.073(3) 3_565
C14 C17 1.526(2) .
C14 C15 1.531(2) .
C14 C11 1.535(2) .
C14 H14 0.9800 .
C9 C12 1.535(2) .
C9 C8 1.538(2) .
C9 H9A 0.9700 .
C9 H9B 0.9700 .
C5 C6 1.386(3) .
C5 H5 0.95(2) .
C10 C13 1.535(2) .
C10 C8 1.537(2) .
C10 H10A 0.9700 .
C10 H10B 0.9700 .
C11 C8 1.543(2) .
C11 H11A 0.9700 .
C11 H11B 0.9700 .
C6 C18 1.398(2) .
C6 H6 0.9300 .
C7 N7 1.288(2) .
C7 C3BA 1.436(2) .
C7 Li1 2.710(3) 3_565
C7 H7 0.98(2) .
C12 C16 1.526(3) .
C12 C15 1.533(2) .
C12 H12 0.9800 .
C15 H15A 0.9700 .
C15 H15B 0.9700 .
C3BA C18 1.398(2) .
C3BA Li1 2.707(3) 3_565
C16 C13 1.529(3) .
C16 H16A 0.9700 .
C16 H16B 0.9700 .
C13 C17 1.533(2) .
C13 H13 0.9800 .
C17 H17A 0.9700 .
C17 H17B 0.9700 .
N7 C8 1.476(2) .
N7 Li1 2.106(3) 3_565
C18 H18 0.9300 .

loop_
_geom_torsion_atom_site_label_1
_geom_torsion_atom_site_label_2
_geom_torsion_atom_site_label_3
_geom_torsion_atom_site_label_4
_geom_torsion
_geom_torsion_site_symmetry_1
_geom_torsion_site_symmetry_4
O5 C4 C2 C1 2.3(2) . .
C3 C1 C2 C4 19.8(2) . .
C2 C1 C3 O5 -35.38(19) . .
C3BA N1 C5 C6 -0.30(19) . .
Li1 N1 C5 C6 -144.1(2) 3_565 .
Li1 N1 C5 C6 139.52(15) . .
C17 C14 C11 C8 59.84(18) . .
C15 C14 C11 C8 -60.65(18) . .
N1 C5 C6 C18 0.1(2) . .
C8 C9 C12 C16 -59.59(18) . .
C8 C9 C12 C15 59.88(18) . .
C17 C14 C15 C12 -60.71(18) . .
C11 C14 C15 C12 60.20(18) . .
C16 C12 C15 C14 60.24(18) . .
C9 C12 C15 C14 -59.56(19) . .
C5 N1 C3BA C18 0.38(18) . .
Li1 N1 C3BA C18 161.94(14) 3_565 .
Li1 N1 C3BA C18 -117.71(18) . .
C5 N1 C3BA C7 -174.04(15) . .
Li1 N1 C3BA C7 -12.48(19) 3_565 .
Li1 N1 C3BA C7 67.9(2) . .
C5 N1 C3BA Li1 -161.56(17) . 3_565
Li1 N1 C3BA Li1 80.35(19) . 3_565
N7 C7 C3BA N1 4.4(3) . .
Li1 C7 C3BA N1 9.68(15) 3_565 .
N7 C7 C3BA C18 -169.14(16) . .
Li1 C7 C3BA C18 -163.86(18) 3_565 .
N7 C7 C3BA Li1 -5.28(16) . 3_565
C15 C12 C16 C13 -60.09(18) . .
C9 C12 C16 C13 59.62(18) . .
C12 C16 C13 C17 60.14(18) . .
C12 C16 C13 C10 -59.43(18) . .
C8 C10 C13 C16 59.14(19) . .
C8 C10 C13 C17 -60.76(19) . .
C15 C14 C17 C13 60.29(18) . .
C11 C14 C17 C13 -60.22(19) . .
C16 C13 C17 C14 -59.92(18) . .
C10 C13 C17 C14 60.09(19) . .
C1 C3 O5 C4 38.10(19) . .
C1 C3 O5 Li1 -99.40(19) . .
C2 C4 O5 C3 -25.0(2) . .
C2 C4 O5 Li1 118.24(17) . .
C3BA C7 N7 C8 179.34(14) . .
Li1 C7 N7 C8 172.61(19) 3_565 .
C3BA C7 N7 Li1 6.7(2) . 3_565
C7 N7 C8 C10 -145.98(15) . .
Li1 N7 C8 C10 23.5(2) 3_565 .
C7 N7 C8 C9 96.68(17) . .
Li1 N7 C8 C9 -93.9(2) 3_565 .
C7 N7 C8 C11 -25.4(2) . .
Li1 N7 C8 C11 144.05(17) 3_565 .
C13 C10 C8 N7 -175.47(13) . .
C13 C10 C8 C9 -57.98(18) . .
C13 C10 C8 C11 59.35(18) . .
C12 C9 C8 N7 174.39(13) . .
C12 C9 C8 C10 58.21(17) . .
C12 C9 C8 C11 -59.16(18) . .
C14 C11 C8 N7 -178.16(13) . .
C14 C11 C8 C10 -58.31(18) . .
C14 C11 C8 C9 59.36(18) . .
N1 C3BA C18 C6 -0.32(19) . .
C7 C3BA C18 C6 173.84(16) . .
Li1 C3BA C18 C6 32.5(4) 3_565 .
C5 C6 C18 C3BA 0.13(19) . .
